data_4343218
loop_
_publ_author_name
'Qiu, Jie'
'Vlaisavljevich, Bess'
'Jouffret, Laurent'
'Nguyen, Kevin'
'Szymanowski, Jennifer E. S.'
'Gagliardi, Laura'
'Burns, Peter C.'

_publ_section_title
;
 Cation templating and electronic structure effects in uranyl cage
 clusters probed by the isolation of peroxide-bridged uranyl dimers.
;
_journal_issue 9
_journal_name_full 'Inorganic chemistry'
_journal_page_first 4445
_journal_page_last 4455
_journal_paper_doi 10.1021/acs.inorgchem.5b00248
_journal_volume 54
_journal_year 2015
_chemical_formula_moiety (UO2)2(O2)(H2O)2(C7H3O4N)2(C4H12N)2(H2O)6
_chemical_formula_sum 'C22 N4 O22 U2'
_chemical_formula_weight 1148.32
_chemical_melting_point ?
_chemical_name_common dimer4
_chemical_name_systematic
; 
 ? 
;
_space_group_IT_number 14
_symmetry_cell_setting monoclinic
_symmetry_space_group_name_Hall '-P 2ybc'
_symmetry_space_group_name_H-M 'P 1 21/c 1'
_atom_sites_solution_hydrogens none
_atom_sites_solution_primary direct
_atom_sites_solution_secondary difmap
_audit_creation_method SHELXL-97
_cell_angle_alpha 90.00
_cell_angle_beta 116.108(5)
_cell_angle_gamma 90.00
_cell_formula_units_Z 4
_cell_length_a 12.1453(12)
_cell_length_b 20.9227(19)
_cell_length_c 16.5252(13)
_cell_measurement_reflns_used 8711
_cell_measurement_temperature 100(2)
_cell_measurement_theta_max 27.70
_cell_measurement_theta_min 1.68
_cell_volume 3770.8(6)
_computing_cell_refinement APEX2
_computing_data_collection APEX2
_computing_data_reduction APEX2
_computing_molecular_graphics CrystalMaker
_computing_publication_material 'SHELCIF-97 (Sheldrick, 2008)'
_computing_structure_refinement 'SHELXL-97 (Sheldrick, 2008)'
_computing_structure_solution 'SHELXS-97 (Sheldrick, 2008)'
_diffrn_ambient_temperature 100(2)
_diffrn_detector_area_resol_mean 0
_diffrn_measured_fraction_theta_full 0.987
_diffrn_measured_fraction_theta_max 0.987
_diffrn_measurement_device_type 'Bruker APEX2 QUAZAR'
_diffrn_measurement_method Sphere
_diffrn_radiation_monochromator graphite
_diffrn_radiation_source 'fine-focus sealed tube'
_diffrn_radiation_type MoK\a
_diffrn_radiation_wavelength 0.71073
_diffrn_reflns_av_R_equivalents 0.0382
_diffrn_reflns_av_sigmaI/netI 0.0298
_diffrn_reflns_limit_h_max 15
_diffrn_reflns_limit_h_min -15
_diffrn_reflns_limit_k_max 27
_diffrn_reflns_limit_k_min -26
_diffrn_reflns_limit_l_max 21
_diffrn_reflns_limit_l_min -21
_diffrn_reflns_number 43852
_diffrn_reflns_theta_full 27.70
_diffrn_reflns_theta_max 27.70
_diffrn_reflns_theta_min 1.68
_exptl_absorpt_coefficient_mu 8.661
_exptl_absorpt_correction_T_max 0.273
_exptl_absorpt_correction_T_min 0.193
_exptl_absorpt_correction_type multi-scan
_exptl_absorpt_process_details SADABS
_exptl_crystal_colour yellow
_exptl_crystal_density_diffrn 2.023
_exptl_crystal_density_meas ?
_exptl_crystal_density_method 'not measured'
_exptl_crystal_description block
_exptl_crystal_F_000 2080
_exptl_crystal_size_max 0.20
_exptl_crystal_size_mid 0.18
_exptl_crystal_size_min 0.15
_refine_diff_density_max 1.430
_refine_diff_density_min -1.013
_refine_diff_density_rms 0.125
_refine_ls_extinction_method none
_refine_ls_goodness_of_fit_ref 1.035
_refine_ls_hydrogen_treatment none
_refine_ls_matrix_type full
_refine_ls_number_parameters 451
_refine_ls_number_reflns 8711
_refine_ls_number_restraints 0
_refine_ls_restrained_S_all 1.035
_refine_ls_R_factor_all 0.0396
_refine_ls_R_factor_gt 0.0275
_refine_ls_shift/su_max 0.001
_refine_ls_shift/su_mean 0.000
_refine_ls_structure_factor_coef Fsqd
_refine_ls_weighting_details 'calc w=1/[\s^2^(Fo^2^)+(0.0313P)^2^+8.5675P] where P=(Fo^2^+2Fc^2^)/3'
_refine_ls_weighting_scheme calc
_refine_ls_wR_factor_gt 0.0673
_refine_ls_wR_factor_ref 0.0722
_reflns_number_gt 7145
_reflns_number_total 8711
_reflns_threshold_expression >2sigma(I)
_cod_data_source_file ic5b00248_si_001.cif
_cod_data_source_block dimer4
_cod_depositor_comments
;
The following automatic conversions were performed:

'_chemical_melting_point' value 'n/a' was changed to '?' - the value
is undefined or not given.

'_symmetry_cell_setting' value 'Monoclinic' changed to 'monoclinic'
according to
/usr/data/users/saulius/crontab/automatic-downloads/current/ACS/lib/dictionaries/cif_core.dic
dictionary named 'cif_core.dic' version 2.4.2 from 2011-04-26.

'_exptl_crystal_density_meas' value 'n/a' was changed to '?' - the
value is perceived as not measured.

Automatic conversion script
Id: cif_fix_values 3271 2015-04-21 07:52:19Z andrius 
;
_cod_original_sg_symbol_H-M P2(1)/c
_cod_database_code 4343218

loop_
_symmetry_equiv_pos_as_xyz
'x, y, z'
'-x, y+1/2, -z+1/2'
'-x, -y, -z'
'x, -y-1/2, z-1/2'

loop_
_atom_site_label
_atom_site_type_symbol
_atom_site_fract_x
_atom_site_fract_y
_atom_site_fract_z
_atom_site_U_iso_or_equiv
_atom_site_adp_type
_atom_site_occupancy
_atom_site_symmetry_multiplicity
_atom_site_calc_flag
U1 U -0.044632(16) -0.188774(8) 0.074155(13) 0.02992(6) Uani 1 1 d
U2 U -0.300617(16) -0.323113(8) 0.074918(13) 0.03256(6) Uani 1 1 d
O1 O -0.0539(3) -0.17953(16) -0.0354(2) 0.0412(8) Uani 1 1 d
O2 O -0.1707(3) -0.27607(15) 0.0234(3) 0.0406(8) Uani 1 1 d
O3 O -0.2530(3) -0.22375(15) 0.0206(2) 0.0383(8) Uani 1 1 d
O4 O -0.0278(4) -0.19278(17) 0.1864(2) 0.0440(9) Uani 1 1 d
O5 O -0.1801(3) -0.09722(16) 0.0459(2) 0.0395(8) Uani 1 1 d
O6 O -0.4515(3) -0.24059(17) 0.0613(3) 0.0492(10) Uani 1 1 d
O7 O -0.1211(3) -0.38769(17) 0.0949(3) 0.0503(10) Uani 1 1 d
O8 O -0.3883(3) -0.34739(17) -0.0384(3) 0.0445(9) Uani 1 1 d
O9 O 0.0579(4) -0.29627(18) 0.0959(3) 0.0536(10) Uani 1 1 d
O10 O 0.1768(3) -0.18122(17) 0.1345(3) 0.0486(10) Uani 1 1 d
O12 O -0.4674(4) -0.36239(17) 0.1033(3) 0.0520(10) Uani 1 1 d
O13 O -0.2166(4) -0.30266(18) 0.1904(3) 0.0480(9) Uani 1 1 d
O15 O -0.2224(4) 0.00610(18) 0.0502(3) 0.0533(11) Uani 1 1 d
O16 O 0.3557(3) -0.1302(2) 0.1878(3) 0.0697(14) Uani 1 1 d
O17 O -0.5876(4) -0.4380(2) 0.1169(3) 0.0647(13) Uani 1 1 d
O18 O -0.0141(4) -0.4778(2) 0.1215(4) 0.0877(18) Uani 1 1 d
O19 O -0.5465(4) -0.24496(19) 0.1825(3) 0.0536(10) Uani 1 1 d
O20 O -0.4198(4) -0.1208(2) 0.0220(3) 0.0636(12) Uani 1 1 d
O21 O 0.2627(5) -0.1697(3) 0.5894(5) 0.109(2) Uani 1 1 d
O22 O -0.5367(5) -0.0306(3) 0.0817(4) 0.103(2) Uani 1 1 d
O23 O -0.3768(8) -0.3066(3) 0.3353(4) 0.134(3) Uani 1 1 d
O24 O 0.4697(9) -0.0770(4) 0.8054(5) 0.163(4) Uani 1 1 d
N1 N 0.0529(4) -0.07692(18) 0.1117(3) 0.0311(8) Uani 1 1 d
N2 N -0.3030(4) -0.44286(19) 0.1105(3) 0.0362(9) Uani 1 1 d
N3 N -0.2172(5) -0.1013(3) 0.3131(3) 0.0571(14) Uani 1 1 d
N4 N 0.2152(5) -0.3053(3) 0.3709(4) 0.0693(17) Uani 1 1 d
C1 C 0.1748(5) -0.0697(2) 0.1434(3) 0.0365(11) Uani 1 1 d
C2 C -0.0153(5) -0.0247(2) 0.0984(3) 0.0337(10) Uani 1 1 d
C3 C 0.2429(5) -0.1318(3) 0.1570(4) 0.0433(13) Uani 1 1 d
C4 C 0.2317(5) -0.0101(3) 0.1604(4) 0.0449(13) Uani 1 1 d
C5 C -0.1513(5) -0.0381(2) 0.0616(3) 0.0368(11) Uani 1 1 d
C6 C 0.0320(5) 0.0368(3) 0.1140(4) 0.0447(13) Uani 1 1 d
C7 C 0.1591(6) 0.0438(3) 0.1462(4) 0.0522(15) Uani 1 1 d
C8 C -0.4021(5) -0.4684(2) 0.1128(3) 0.0382(11) Uani 1 1 d
C9 C -0.2126(5) -0.4817(2) 0.1138(4) 0.0418(12) Uani 1 1 d
C10 C -0.4952(5) -0.4199(2) 0.1110(4) 0.0416(12) Uani 1 1 d
C11 C -0.4183(5) -0.5337(3) 0.1174(4) 0.0468(13) Uani 1 1 d
C12 C -0.2207(6) -0.5480(3) 0.1190(5) 0.0567(16) Uani 1 1 d
C13 C -0.1051(5) -0.4473(3) 0.1105(4) 0.0505(14) Uani 1 1 d
C14 C -0.3254(6) -0.5732(3) 0.1199(4) 0.0553(16) Uani 1 1 d
C15 C -0.1968(8) -0.0715(5) 0.2391(5) 0.087(3) Uani 1 1 d
C16 C -0.2440(11) -0.0510(5) 0.3646(8) 0.118(4) Uani 1 1 d
C17 C -0.3237(11) -0.1451(6) 0.2761(7) 0.140(5) Uani 1 1 d
C18 C -0.1003(10) -0.1297(6) 0.3799(8) 0.125(4) Uani 1 1 d
C19 C 0.0899(10) -0.3221(6) 0.3104(7) 0.146(6) Uani 1 1 d
C20 C 0.2652(8) -0.3379(4) 0.4565(6) 0.093(3) Uani 1 1 d
C21 C 0.2892(12) -0.2767(8) 0.3363(9) 0.163(6) Uani 1 1 d
C22 C 0.1918(19) -0.2382(8) 0.4019(13) 0.242(10) Uani 1 1 d

loop_
_atom_site_aniso_label
_atom_site_aniso_U_11
_atom_site_aniso_U_22
_atom_site_aniso_U_33
_atom_site_aniso_U_23
_atom_site_aniso_U_13
_atom_site_aniso_U_12
U1 0.02890(10) 0.02650(9) 0.03752(10) 0.00428(7) 0.01752(8) 0.00344(7)
U2 0.02970(10) 0.02487(9) 0.04609(12) 0.00036(7) 0.01938(9) 0.00032(7)
O1 0.049(2) 0.039(2) 0.044(2) 0.0027(15) 0.0281(19) -0.0008(16)
O2 0.040(2) 0.0257(17) 0.065(2) 0.0022(16) 0.0308(19) 0.0054(14)
O3 0.0338(18) 0.0270(17) 0.058(2) 0.0031(15) 0.0236(17) 0.0064(14)
O4 0.049(2) 0.045(2) 0.040(2) 0.0062(16) 0.0222(18) 0.0053(17)
O5 0.0342(19) 0.0316(18) 0.055(2) 0.0042(16) 0.0216(17) 0.0034(14)
O6 0.046(2) 0.037(2) 0.076(3) 0.0051(19) 0.037(2) 0.0093(17)
O7 0.040(2) 0.0318(19) 0.085(3) 0.0086(19) 0.033(2) 0.0055(16)
O8 0.042(2) 0.040(2) 0.053(2) -0.0075(17) 0.0223(18) -0.0082(17)
O9 0.043(2) 0.035(2) 0.087(3) 0.005(2) 0.032(2) 0.0095(17)
O10 0.0299(19) 0.038(2) 0.075(3) 0.0002(18) 0.0197(19) 0.0043(15)
O12 0.050(2) 0.034(2) 0.089(3) 0.0012(19) 0.046(2) -0.0023(17)
O13 0.045(2) 0.046(2) 0.050(2) 0.0022(18) 0.0182(19) -0.0025(17)
O15 0.044(2) 0.036(2) 0.079(3) -0.0004(19) 0.025(2) 0.0116(17)
O16 0.027(2) 0.068(3) 0.102(4) -0.034(3) 0.017(2) -0.0005(19)
O17 0.058(3) 0.051(2) 0.109(4) 0.004(2) 0.058(3) -0.008(2)
O18 0.060(3) 0.053(3) 0.164(5) 0.031(3) 0.061(3) 0.027(2)
O19 0.048(2) 0.052(2) 0.067(3) -0.002(2) 0.031(2) 0.0055(19)
O20 0.050(2) 0.043(2) 0.101(4) 0.009(2) 0.037(3) 0.0022(19)
O21 0.061(3) 0.076(4) 0.205(7) 0.035(4) 0.071(4) 0.003(3)
O22 0.070(4) 0.100(5) 0.124(5) -0.033(4) 0.030(4) 0.017(3)
O23 0.174(7) 0.083(4) 0.067(4) 0.001(3) -0.018(4) 0.007(4)
O24 0.259(11) 0.101(6) 0.098(5) 0.002(4) 0.050(6) 0.018(6)
N1 0.033(2) 0.029(2) 0.036(2) 0.0011(16) 0.0185(18) 0.0020(16)
N2 0.036(2) 0.028(2) 0.045(3) 0.0006(18) 0.019(2) 0.0003(17)
N3 0.056(3) 0.076(4) 0.047(3) -0.015(3) 0.030(3) -0.024(3)
N4 0.056(3) 0.084(4) 0.055(3) 0.025(3) 0.011(3) -0.022(3)
C1 0.033(3) 0.041(3) 0.035(3) -0.004(2) 0.015(2) -0.001(2)
C2 0.043(3) 0.029(2) 0.033(3) 0.0014(19) 0.019(2) 0.003(2)
C3 0.031(3) 0.051(3) 0.048(3) -0.008(3) 0.017(3) 0.003(2)
C4 0.044(3) 0.047(3) 0.045(3) -0.004(2) 0.021(3) -0.011(2)
C5 0.039(3) 0.034(3) 0.042(3) 0.005(2) 0.022(2) 0.006(2)
C6 0.054(3) 0.036(3) 0.046(3) 0.000(2) 0.024(3) -0.004(2)
C7 0.060(4) 0.043(3) 0.050(3) 0.001(3) 0.021(3) -0.010(3)
C8 0.043(3) 0.032(3) 0.040(3) 0.002(2) 0.019(2) -0.003(2)
C9 0.042(3) 0.031(3) 0.053(3) 0.006(2) 0.021(3) 0.007(2)
C10 0.045(3) 0.035(3) 0.053(3) 0.004(2) 0.029(3) -0.001(2)
C11 0.057(4) 0.033(3) 0.048(3) 0.000(2) 0.021(3) -0.006(2)
C12 0.067(4) 0.034(3) 0.069(4) 0.006(3) 0.030(4) 0.004(3)
C13 0.041(3) 0.043(3) 0.071(4) 0.008(3) 0.028(3) 0.014(3)
C14 0.073(4) 0.030(3) 0.070(4) 0.000(3) 0.038(4) -0.001(3)
C15 0.091(6) 0.130(8) 0.061(5) 0.006(5) 0.052(4) -0.021(5)
C16 0.177(10) 0.095(7) 0.152(9) -0.046(6) 0.137(9) -0.035(7)
C17 0.145(10) 0.185(12) 0.103(8) -0.054(8) 0.065(7) -0.120(9)
C18 0.102(8) 0.140(10) 0.127(9) 0.050(8) 0.046(7) 0.024(7)
C19 0.087(7) 0.177(11) 0.104(8) 0.080(7) -0.021(6) -0.060(7)
C20 0.084(6) 0.076(5) 0.076(5) 0.043(4) -0.004(4) -0.019(4)
C21 0.126(10) 0.229(16) 0.160(12) 0.051(11) 0.086(9) -0.043(10)
C22 0.29(2) 0.114(12) 0.25(2) 0.015(13) 0.054(18) 0.044(14)

loop_
_atom_type_symbol
_atom_type_description
_atom_type_scat_dispersion_real
_atom_type_scat_dispersion_imag
_atom_type_scat_source
C C 0.0033 0.0016 'International Tables Vol C Tables 4.2.6.8 and 6.1.1.4'
N N 0.0061 0.0033 'International Tables Vol C Tables 4.2.6.8 and 6.1.1.4'
O O 0.0106 0.0060 'International Tables Vol C Tables 4.2.6.8 and 6.1.1.4'
U U -9.6767 9.6646 'International Tables Vol C Tables 4.2.6.8 and 6.1.1.4'

loop_
_geom_angle_atom_site_label_1
_geom_angle_atom_site_label_2
_geom_angle_atom_site_label_3
_geom_angle
O1 U1 O4 175.57(17)
O1 U1 O2 88.91(15)
O4 U1 O2 95.52(15)
O1 U1 O3 94.23(15)
O4 U1 O3 89.37(15)
O2 U1 O3 36.43(11)
O1 U1 O10 88.46(16)
O4 U1 O10 88.67(16)
O2 U1 O10 130.02(12)
O3 U1 O10 165.91(11)
O1 U1 O5 89.09(14)
O4 U1 O5 89.73(14)
O2 U1 O5 105.72(12)
O3 U1 O5 69.81(11)
O10 U1 O5 124.12(12)
O1 U1 O9 92.75(15)
O4 U1 O9 89.23(15)
O2 U1 O9 63.20(12)
O3 U1 O9 98.93(12)
O10 U1 O9 67.09(12)
O5 U1 O9 168.70(12)
O1 U1 N1 87.86(14)
O4 U1 N1 87.81(15)
O2 U1 N1 167.35(12)
O3 U1 N1 131.74(11)
O10 U1 N1 62.12(12)
O5 U1 N1 62.01(12)
O9 U1 N1 129.17(13)
O8 U2 O13 176.59(17)
O8 U2 O2 85.59(15)
O13 U2 O2 97.52(15)
O8 U2 O12 86.68(16)
O13 U2 O12 90.43(16)
O2 U2 O12 168.80(13)
O8 U2 O3 89.13(15)
O13 U2 O3 94.21(15)
O2 U2 O3 35.93(11)
O12 U2 O3 135.90(12)
O8 U2 O6 91.56(16)
O13 U2 O6 88.96(16)
O2 U2 O6 105.62(12)
O12 U2 O6 66.49(12)
O3 U2 O6 69.78(11)
O8 U2 O7 93.98(16)
O13 U2 O7 86.11(16)
O2 U2 O7 64.91(12)
O12 U2 O7 123.81(12)
O3 U2 O7 100.26(11)
O6 U2 O7 168.55(12)
O8 U2 N2 84.30(15)
O13 U2 N2 92.74(15)
O2 U2 N2 125.08(12)
O12 U2 N2 62.00(13)
O3 U2 N2 160.63(12)
O6 U2 N2 128.46(12)
O7 U2 N2 62.20(12)
O3 O2 U1 75.73(19)
O3 O2 U2 76.34(19)
U1 O2 U2 131.08(16)
O2 O3 U1 67.84(18)
O2 O3 U2 67.72(18)
U1 O3 U2 120.53(14)
C5 O5 U1 128.4(3)
C13 O7 U2 127.8(3)
C3 O10 U1 128.4(3)
C10 O12 U2 128.6(3)
C2 N1 C1 118.1(4)
C2 N1 U1 121.3(3)
C1 N1 U1 120.5(3)
C8 N2 C9 119.1(4)
C8 N2 U2 119.8(3)
C9 N2 U2 120.3(3)
C16 N3 C17 107.7(7)
C16 N3 C18 103.7(8)
C17 N3 C18 115.7(8)
C16 N3 C15 109.6(7)
C17 N3 C15 110.6(6)
C18 N3 C15 109.2(6)
C21 N4 C20 122.4(8)
C21 N4 C19 119.5(8)
C20 N4 C19 115.0(6)
C21 N4 C22 89.5(11)
C20 N4 C22 99.3(9)
C19 N4 C22 99.0(10)
N1 C1 C4 122.9(5)
N1 C1 C3 113.6(4)
C4 C1 C3 123.4(5)
N1 C2 C6 123.7(5)
N1 C2 C5 113.9(4)
C6 C2 C5 122.4(5)
O16 C3 O10 126.2(5)
O16 C3 C1 118.5(5)
O10 C3 C1 115.3(4)
C7 C4 C1 118.1(5)
O15 C5 O5 126.1(5)
O15 C5 C2 119.5(5)
O5 C5 C2 114.4(4)
C2 C6 C7 117.6(5)
C4 C7 C6 119.5(5)
N2 C8 C11 123.3(5)
N2 C8 C10 114.1(4)
C11 C8 C10 122.7(5)
N2 C9 C12 121.6(5)
N2 C9 C13 114.4(4)
C12 C9 C13 124.0(5)
O17 C10 O12 126.3(5)
O17 C10 C8 119.6(5)
O12 C10 C8 114.1(4)
C14 C11 C8 117.1(5)
C14 C12 C9 118.1(6)
O18 C13 O7 126.2(6)
O18 C13 C9 119.1(5)
O7 C13 C9 114.6(5)
C12 C14 C11 120.9(5)

loop_
_geom_bond_atom_site_label_1
_geom_bond_atom_site_label_2
_geom_bond_distance
U1 O1 1.775(4)
U1 O4 1.776(4)
U1 O2 2.292(3)
U1 O3 2.398(3)
U1 O10 2.427(4)
U1 O5 2.433(3)
U1 O9 2.519(4)
U1 N1 2.573(4)
U2 O8 1.773(4)
U2 O13 1.776(4)
U2 O2 2.317(3)
U2 O12 2.416(4)
U2 O3 2.433(3)
U2 O6 2.455(3)
U2 O7 2.460(3)
U2 N2 2.577(4)
O2 O3 1.470(4)
O5 C5 1.280(6)
O7 C13 1.272(6)
O10 C3 1.262(6)
O12 C10 1.272(6)
O15 C5 1.222(6)
O16 C3 1.234(6)
O17 C10 1.228(6)
O18 C13 1.219(6)
N1 C2 1.329(6)
N1 C1 1.344(6)
N2 C8 1.333(6)
N2 C9 1.347(6)
N3 C16 1.477(9)
N3 C17 1.482(9)
N3 C18 1.485(11)
N3 C15 1.486(8)
N4 C21 1.394(11)
N4 C20 1.443(8)
N4 C19 1.449(10)
N4 C22 1.562(17)
C1 C4 1.393(7)
C1 C3 1.503(7)
C2 C6 1.387(7)
C2 C5 1.515(7)
C4 C7 1.387(8)
C6 C7 1.401(8)
C8 C11 1.387(7)
C8 C10 1.510(7)
C9 C12 1.396(7)
C9 C13 1.512(8)
C11 C14 1.385(8)
C12 C14 1.383(9)

loop_
_geom_torsion_atom_site_label_1
_geom_torsion_atom_site_label_2
_geom_torsion_atom_site_label_3
_geom_torsion_atom_site_label_4
_geom_torsion
O1 U1 O2 O3 -98.6(2)
O4 U1 O2 O3 81.4(2)
O10 U1 O2 O3 174.3(2)
O5 U1 O2 O3 -9.9(2)
O9 U1 O2 O3 167.7(2)
N1 U1 O2 O3 -23.4(7)
O1 U1 O2 U2 -155.6(2)
O4 U1 O2 U2 24.4(2)
O3 U1 O2 U2 -57.0(2)
O10 U1 O2 U2 117.3(2)
O5 U1 O2 U2 -66.9(2)
O9 U1 O2 U2 110.8(2)
N1 U1 O2 U2 -80.4(6)
O8 U2 O2 O3 94.6(2)
O13 U2 O2 O3 -86.8(2)
O12 U2 O2 O3 48.1(7)
O6 U2 O2 O3 4.2(2)
O7 U2 O2 O3 -168.9(3)
N2 U2 O2 O3 174.5(2)
O8 U2 O2 U1 151.3(2)
O13 U2 O2 U1 -30.1(2)
O12 U2 O2 U1 104.8(7)
O3 U2 O2 U1 56.7(2)
O6 U2 O2 U1 61.0(2)
O7 U2 O2 U1 -112.2(2)
N2 U2 O2 U1 -128.77(19)
U2 O2 O3 U1 139.43(13)
U1 O2 O3 U2 -139.43(13)
O1 U1 O3 O2 82.4(2)
O4 U1 O3 O2 -100.2(2)
O10 U1 O3 O2 -18.2(6)
O5 U1 O3 O2 169.9(2)
O9 U1 O3 O2 -11.1(2)
N1 U1 O3 O2 173.3(2)
O1 U1 O3 U2 126.73(18)
O4 U1 O3 U2 -55.86(18)
O2 U1 O3 U2 44.33(18)
O10 U1 O3 U2 26.1(6)
O5 U1 O3 U2 -145.80(19)
O9 U1 O3 U2 33.27(18)
N1 U1 O3 U2 -142.36(15)
O8 U2 O3 O2 -83.7(2)
O13 U2 O3 O2 97.0(2)
O12 U2 O3 O2 -168.0(2)
O6 U2 O3 O2 -175.7(2)
O7 U2 O3 O2 10.2(2)
N2 U2 O3 O2 -13.7(5)
O8 U2 O3 U1 -128.07(19)
O13 U2 O3 U1 52.63(19)
O2 U2 O3 U1 -44.37(18)
O12 U2 O3 U1 147.62(17)
O6 U2 O3 U1 140.0(2)
O7 U2 O3 U1 -34.18(19)
N2 U2 O3 U1 -58.1(4)
O1 U1 O5 C5 -90.1(4)
O4 U1 O5 C5 85.7(4)
O2 U1 O5 C5 -178.7(4)
O3 U1 O5 C5 175.1(4)
O10 U1 O5 C5 -2.6(5)
O9 U1 O5 C5 170.4(6)
N1 U1 O5 C5 -2.0(4)
O8 U2 O7 C13 -79.6(5)
O13 U2 O7 C13 97.0(5)
O2 U2 O7 C13 -162.9(5)
O12 U2 O7 C13 9.1(6)
O3 U2 O7 C13 -169.4(5)
O6 U2 O7 C13 161.7(6)
N2 U2 O7 C13 1.8(5)
O1 U1 O10 C3 88.2(5)
O4 U1 O10 C3 -88.4(5)
O2 U1 O10 C3 175.5(4)
O3 U1 O10 C3 -170.5(5)
O5 U1 O10 C3 0.3(5)
O9 U1 O10 C3 -178.2(5)
N1 U1 O10 C3 -0.2(5)
O8 U2 O12 C10 75.8(5)
O13 U2 O12 C10 -102.4(5)
O2 U2 O12 C10 122.2(7)
O3 U2 O12 C10 161.1(4)
O6 U2 O12 C10 168.9(5)
O7 U2 O12 C10 -16.8(6)
N2 U2 O12 C10 -9.5(5)
O1 U1 N1 C2 90.4(4)
O4 U1 N1 C2 -90.6(4)
O2 U1 N1 C2 15.0(8)
O3 U1 N1 C2 -3.4(4)
O10 U1 N1 C2 179.8(4)
O5 U1 N1 C2 0.3(3)
O9 U1 N1 C2 -177.8(3)
O1 U1 N1 C1 -87.9(4)
O4 U1 N1 C1 91.2(4)
O2 U1 N1 C1 -163.2(5)
O3 U1 N1 C1 178.4(3)
O10 U1 N1 C1 1.5(3)
O5 U1 N1 C1 -178.0(4)
O9 U1 N1 C1 3.9(4)
O8 U2 N2 C8 -78.9(4)
O13 U2 N2 C8 99.4(4)
O2 U2 N2 C8 -159.5(4)
O12 U2 N2 C8 10.3(4)
O3 U2 N2 C8 -149.7(4)
O6 U2 N2 C8 8.5(4)
O7 U2 N2 C8 -176.5(4)
O8 U2 N2 C9 91.4(4)
O13 U2 N2 C9 -90.3(4)
O2 U2 N2 C9 10.8(5)
O12 U2 N2 C9 -179.4(4)
O3 U2 N2 C9 20.6(7)
O6 U2 N2 C9 178.8(4)
O7 U2 N2 C9 -6.2(4)
C2 N1 C1 C4 -1.7(7)
U1 N1 C1 C4 176.6(4)
C2 N1 C1 C3 179.2(4)
U1 N1 C1 C3 -2.5(6)
C1 N1 C2 C6 1.0(7)
U1 N1 C2 C6 -177.3(4)
C1 N1 C2 C5 179.3(4)
U1 N1 C2 C5 1.0(5)
U1 O10 C3 O16 179.8(5)
U1 O10 C3 C1 -0.9(7)
N1 C1 C3 O16 -178.5(5)
C4 C1 C3 O16 2.5(8)
N1 C1 C3 O10 2.2(7)
C4 C1 C3 O10 -176.9(5)
N1 C1 C4 C7 1.9(8)
C3 C1 C4 C7 -179.2(5)
U1 O5 C5 O15 -176.2(4)
U1 O5 C5 C2 3.2(6)
N1 C2 C5 O15 177.0(5)
C6 C2 C5 O15 -4.7(8)
N1 C2 C5 O5 -2.5(6)
C6 C2 C5 O5 175.8(5)
N1 C2 C6 C7 -0.5(8)
C5 C2 C6 C7 -178.6(5)
C1 C4 C7 C6 -1.2(9)
C2 C6 C7 C4 0.6(8)
C9 N2 C8 C11 -0.9(8)
U2 N2 C8 C11 169.5(4)
C9 N2 C8 C10 178.6(5)
U2 N2 C8 C10 -11.0(6)
C8 N2 C9 C12 0.5(8)
U2 N2 C9 C12 -169.9(4)
C8 N2 C9 C13 179.9(5)
U2 N2 C9 C13 9.5(6)
U2 O12 C10 O17 -172.6(5)
U2 O12 C10 C8 7.5(7)
N2 C8 C10 O17 -176.7(5)
C11 C8 C10 O17 2.7(9)
N2 C8 C10 O12 3.1(7)
C11 C8 C10 O12 -177.4(5)
N2 C8 C11 C14 0.3(9)
C10 C8 C11 C14 -179.1(5)
N2 C9 C12 C14 0.4(9)
C13 C9 C12 C14 -178.9(6)
U2 O7 C13 O18 -178.8(6)
U2 O7 C13 C9 2.1(8)
N2 C9 C13 O18 173.3(6)
C12 C9 C13 O18 -7.4(10)
N2 C9 C13 O7 -7.5(8)
C12 C9 C13 O7 171.8(6)
C9 C12 C14 C11 -1.0(10)
C8 C11 C14 C12 0.7(9)
